data_4346578
loop_
_publ_author_name
'Tillmann, Jan'
'Moxter, Maximilian'
'Bolte, Michael'
'Lerner, Hans-Wolfram'
'Wagner, Matthias'

_publ_section_title
;
 Lewis acidity of Si6Cl12 and its role as convenient SiCl2 source.
;
_journal_issue 19
_journal_name_full 'Inorganic chemistry'
_journal_page_first 9611
_journal_page_last 9618
_journal_paper_doi 10.1021/acs.inorgchem.5b01703
_journal_volume 54
_journal_year 2015
_chemical_formula_moiety 'Si6 Cl12, C Cl4'
_chemical_formula_sum 'C Cl16 Si6'
_chemical_formula_weight 747.75
_space_group_crystal_system trigonal
_space_group_IT_number 167
_space_group_name_Hall '-R 3 2"c'
_space_group_name_H-M_alt 'R -3 c :H'
_audit_creation_method SHELXL-2014/6
_cell_angle_alpha 90
_cell_angle_beta 90
_cell_angle_gamma 120
_cell_formula_units_Z 6
_cell_length_a 12.6663(11)
_cell_length_b 12.6663(11)
_cell_length_c 27.782(3)
_cell_measurement_reflns_used 5473
_cell_measurement_temperature 173(2)
_cell_measurement_theta_max 27.7
_cell_measurement_theta_min 3.9
_cell_volume 3860.1(6)
_computing_cell_refinement 'X-Area (Stoe & Cie, 2001)'
_computing_data_collection 'X-Area (Stoe & Cie, 2001)'
_computing_data_reduction 'X-Area (Stoe & Cie, 2001)'
_computing_molecular_graphics 'XP in SHELXTL-Plus (Sheldrick, 2008)'
_computing_publication_material SHELXL
_computing_structure_refinement 'SHELXL-2014/6 (Sheldrick, 2014)'
_computing_structure_solution 'SHELXS (Sheldrick, 2008)'
_diffrn_ambient_temperature 173(2)
_diffrn_measured_fraction_theta_full 0.972
_diffrn_measured_fraction_theta_max 0.975
_diffrn_measurement_device_type 'STOE IPDS II two-circle-diffractometer'
_diffrn_measurement_method \w
_diffrn_radiation_type MoK\a
_diffrn_radiation_wavelength 0.71073
_diffrn_reflns_av_R_equivalents 0.0498
_diffrn_reflns_av_unetI/netI 0.0289
_diffrn_reflns_Laue_measured_fraction_full 0.972
_diffrn_reflns_Laue_measured_fraction_max 0.975
_diffrn_reflns_limit_h_max 13
_diffrn_reflns_limit_h_min -16
_diffrn_reflns_limit_k_max 13
_diffrn_reflns_limit_k_min -16
_diffrn_reflns_limit_l_max 28
_diffrn_reflns_limit_l_min -36
_diffrn_reflns_number 3307
_diffrn_reflns_point_group_measured_fraction_full 0.972
_diffrn_reflns_point_group_measured_fraction_max 0.975
_diffrn_reflns_theta_full 25.000
_diffrn_reflns_theta_max 27.570
_diffrn_reflns_theta_min 3.898
_diffrn_source 'Genix 3D I\mS microfocus X-ray source'
_exptl_absorpt_coefficient_mu 1.977
_exptl_absorpt_correction_T_max 1.000
_exptl_absorpt_correction_T_min 0.410
_exptl_absorpt_correction_type multi-scan
_exptl_absorpt_process_details 'X-Area (Stoe & Cie, 2001)'
_exptl_crystal_colour colourless
_exptl_crystal_density_diffrn 1.930
_exptl_crystal_description block
_exptl_crystal_F_000 2172
_exptl_crystal_size_max 0.570
_exptl_crystal_size_mid 0.520
_exptl_crystal_size_min 0.470
_refine_diff_density_max 0.523
_refine_diff_density_min -0.385
_refine_diff_density_rms 0.093
_refine_ls_extinction_method none
_refine_ls_goodness_of_fit_ref 1.206
_refine_ls_hydrogen_treatment undef
_refine_ls_matrix_type full
_refine_ls_number_parameters 42
_refine_ls_number_reflns 977
_refine_ls_number_restraints 0
_refine_ls_restrained_S_all 1.206
_refine_ls_R_factor_all 0.0400
_refine_ls_R_factor_gt 0.0375
_refine_ls_shift/su_max 0.001
_refine_ls_shift/su_mean 0.000
_refine_ls_structure_factor_coef Fsqd
_refine_ls_weighting_details 'w=1/[\s^2^(Fo^2^)+(0.0424P)^2^+7.9343P] where P=(Fo^2^+2Fc^2^)/3'
_refine_ls_weighting_scheme calc
_refine_ls_wR_factor_gt 0.0912
_refine_ls_wR_factor_ref 0.0924
_reflns_Friedel_coverage 0.000
_reflns_number_gt 932
_reflns_number_total 977
_reflns_threshold_expression 'I > 2\s(I)'
_cod_data_source_file ic5b01703_si_002.cif
_cod_data_source_block wa2073
_cod_original_cell_volume 3860.1(8)
_cod_database_code 4346578
_shelx_space_group_comment
; 
The symmetry employed for this shelxl refinement is uniquely defined 
by the following loop, which should always be used as a source of 
symmetry information in preference to the above space-group names. 
They are only intended as comments. 
;
_shelx_estimated_absorpt_t_min 0.399
_shelx_estimated_absorpt_t_max 0.457
_shelxl_version_number 2014/6

loop_
_space_group_symop_operation_xyz
'x, y, z'
'-y, x-y, z'
'-x+y, -x, z'
'y, x, -z+1/2'
'x-y, -y, -z+1/2'
'-x, -x+y, -z+1/2'
'x+2/3, y+1/3, z+1/3'
'-y+2/3, x-y+1/3, z+1/3'
'-x+y+2/3, -x+1/3, z+1/3'
'y+2/3, x+1/3, -z+5/6'
'x-y+2/3, -y+1/3, -z+5/6'
'-x+2/3, -x+y+1/3, -z+5/6'
'x+1/3, y+2/3, z+2/3'
'-y+1/3, x-y+2/3, z+2/3'
'-x+y+1/3, -x+2/3, z+2/3'
'y+1/3, x+2/3, -z+7/6'
'x-y+1/3, -y+2/3, -z+7/6'
'-x+1/3, -x+y+2/3, -z+7/6'
'-x, -y, -z'
'y, -x+y, -z'
'x-y, x, -z'
'-y, -x, z-1/2'
'-x+y, y, z-1/2'
'x, x-y, z-1/2'
'-x+2/3, -y+1/3, -z+1/3'
'y+2/3, -x+y+1/3, -z+1/3'
'x-y+2/3, x+1/3, -z+1/3'
'-y+2/3, -x+1/3, z-1/6'
'-x+y+2/3, y+1/3, z-1/6'
'x+2/3, x-y+1/3, z-1/6'
'-x+1/3, -y+2/3, -z+2/3'
'y+1/3, -x+y+2/3, -z+2/3'
'x-y+1/3, x+2/3, -z+2/3'
'-y+1/3, -x+2/3, z+1/6'
'-x+y+1/3, y+2/3, z+1/6'
'x+1/3, x-y+2/3, z+1/6'

loop_
_atom_site_label
_atom_site_type_symbol
_atom_site_fract_x
_atom_site_fract_y
_atom_site_fract_z
_atom_site_U_iso_or_equiv
_atom_site_adp_type
_atom_site_occupancy
_atom_site_site_symmetry_order
_atom_site_calc_flag
_atom_site_refinement_flags_posn
_atom_site_refinement_flags_adp
_atom_site_refinement_flags_occupancy
Si1 Si 0.63265(5) 0.49141(5) 0.34570(2) 0.01850(19) Uani 1 1 d . . .
Cl1 Cl 0.62924(5) 0.49249(5) 0.41908(2) 0.0307(2) Uani 1 1 d . . .
Cl2 Cl 0.60523(6) 0.62500(5) 0.31835(2) 0.0325(2) Uani 1 1 d . . .
C1 C 0.3333 0.6667 0.4167 0.0333(12) Uani 1 6 d S T P
Cl3 Cl 0.3333 0.6667 0.35337(10) 0.0744(10) Uani 0.5 3 d S T P
Cl4 Cl 0.3152(2) 0.52709(18) 0.39688(8) 0.0670(5) Uani 0.5 1 d . . P

loop_
_atom_site_aniso_label
_atom_site_aniso_U_11
_atom_site_aniso_U_22
_atom_site_aniso_U_33
_atom_site_aniso_U_23
_atom_site_aniso_U_13
_atom_site_aniso_U_12
Si1 0.0199(3) 0.0190(3) 0.0171(3) -0.00035(18) 0.00040(18) 0.0100(2)
Cl1 0.0360(3) 0.0337(3) 0.0170(3) -0.00238(18) 0.00156(18) 0.0134(2)
Cl2 0.0388(3) 0.0281(3) 0.0371(3) 0.0028(2) -0.0046(2) 0.0217(3)
C1 0.0352(19) 0.0352(19) 0.029(3) 0.000 0.000 0.0176(9)
Cl3 0.0961(16) 0.0961(16) 0.0310(12) 0.000 0.000 0.0480(8)
Cl4 0.0703(12) 0.0475(9) 0.0905(13) -0.0186(9) 0.0007(10) 0.0350(9)

loop_
_atom_type_symbol
_atom_type_description
_atom_type_scat_dispersion_real
_atom_type_scat_dispersion_imag
_atom_type_scat_source
C C 0.0033 0.0016 'International Tables Vol C Tables 4.2.6.8 and 6.1.1.4'
Cl Cl 0.1484 0.1585 'International Tables Vol C Tables 4.2.6.8 and 6.1.1.4'
Si Si 0.0817 0.0704 'International Tables Vol C Tables 4.2.6.8 and 6.1.1.4'

loop_
_geom_angle_atom_site_label_1
_geom_angle_atom_site_label_2
_geom_angle_atom_site_label_3
_geom_angle
_geom_angle_site_symmetry_1
_geom_angle_site_symmetry_3
Cl2 Si1 Cl1 110.75(3) . .
Cl2 Si1 Si1 109.88(4) . 33_545
Cl1 Si1 Si1 106.80(3) . 33_545
Cl2 Si1 Si1 109.24(4) . 32
Cl1 Si1 Si1 108.32(3) . 32
Si1 Si1 Si1 111.83(2) 33_545 32
Cl4 C1 Cl4 136.20(14) 12 3_565
Cl4 C1 Cl4 110.54(14) 12 2_665
Cl4 C1 Cl4 110.64(7) 3_565 2_665
Cl4 C1 Cl4 38.97(14) 12 .
Cl4 C1 Cl4 110.64(7) 3_565 .
Cl4 C1 Cl4 110.64(7) 2_665 .
Cl4 C1 Cl4 110.64(7) 12 11_565
Cl4 C1 Cl4 110.53(14) 3_565 11_565
Cl4 C1 Cl4 38.97(14) 2_665 11_565
Cl4 C1 Cl4 136.20(14) . 11_565
Cl4 C1 Cl4 110.64(7) 12 10_455
Cl4 C1 Cl4 38.97(14) 3_565 10_455
Cl4 C1 Cl4 136.20(14) 2_665 10_455
Cl4 C1 Cl4 110.54(14) . 10_455
Cl4 C1 Cl4 110.64(7) 11_565 10_455
Cl4 C1 Cl3 108.28(7) 12 .
Cl4 C1 Cl3 71.73(7) 3_565 .
Cl4 C1 Cl3 71.73(7) 2_665 .
Cl4 C1 Cl3 71.73(7) . .
Cl4 C1 Cl3 108.28(7) 11_565 .
Cl4 C1 Cl3 108.28(7) 10_455 .
Cl4 C1 Cl3 71.72(7) 12 10_455
Cl4 C1 Cl3 108.27(7) 3_565 10_455
Cl4 C1 Cl3 108.28(7) 2_665 10_455
Cl4 C1 Cl3 108.28(7) . 10_455
Cl4 C1 Cl3 71.72(7) 11_565 10_455
Cl4 C1 Cl3 71.72(7) 10_455 10_455
Cl3 C1 Cl3 180.0 . 10_455
C1 Cl3 Cl4 54.02(8) . 3_565
C1 Cl3 Cl4 54.02(8) . 2_665
Cl4 Cl3 Cl4 88.98(11) 3_565 2_665
C1 Cl3 Cl4 54.02(8) . .
Cl4 Cl3 Cl4 88.98(11) 3_565 .
Cl4 Cl3 Cl4 88.98(11) 2_665 .
Cl4 Cl4 C1 70.52(7) 12 .
Cl4 Cl4 Cl3 121.29(11) 12 .
C1 Cl4 Cl3 54.26(8) . .

loop_
_geom_bond_atom_site_label_1
_geom_bond_atom_site_label_2
_geom_bond_distance
_geom_bond_site_symmetry_2
Si1 Cl2 2.0368(8) .
Si1 Cl1 2.0395(8) .
Si1 Si1 2.3514(6) 33_545
Si1 Si1 2.3515(6) 32
C1 Cl4 1.7533(16) 12
C1 Cl4 1.7534(17) 3_565
C1 Cl4 1.7534(17) 2_665
C1 Cl4 1.7534(17) .
C1 Cl4 1.7534(17) 11_565
C1 Cl4 1.7534(17) 10_455
C1 Cl3 1.759(3) .
C1 Cl3 1.759(3) 10_455
Cl3 Cl4 2.057(3) 3_565
Cl3 Cl4 2.057(3) 2_665
Cl3 Cl4 2.057(3) .
Cl4 Cl4 1.170(4) 12

loop_
_geom_torsion_atom_site_label_1
_geom_torsion_atom_site_label_2
_geom_torsion_atom_site_label_3
_geom_torsion_atom_site_label_4
_geom_torsion
_geom_torsion_site_symmetry_1
_geom_torsion_site_symmetry_4
Cl4 C1 Cl3 Cl4 133.74(15) 12 3_565
Cl4 C1 Cl3 Cl4 -120.000(1) 2_665 3_565
Cl4 C1 Cl3 Cl4 120.000(1) . 3_565
Cl4 C1 Cl3 Cl4 -106.26(15) 11_565 3_565
Cl4 C1 Cl3 Cl4 13.74(15) 10_455 3_565
Cl4 C1 Cl3 Cl4 -106.26(15) 12 2_665
Cl4 C1 Cl3 Cl4 120.000(0) 3_565 2_665
Cl4 C1 Cl3 Cl4 -120.000(0) . 2_665
Cl4 C1 Cl3 Cl4 13.74(15) 11_565 2_665
Cl4 C1 Cl3 Cl4 133.74(15) 10_455 2_665
Cl4 C1 Cl3 Cl4 13.74(15) 12 .
Cl4 C1 Cl3 Cl4 -120.000(1) 3_565 .
Cl4 C1 Cl3 Cl4 120.000(1) 2_665 .
Cl4 C1 Cl3 Cl4 133.74(15) 11_565 .
Cl4 C1 Cl3 Cl4 -106.26(15) 10_455 .
Cl4 C1 Cl4 Cl4 -139.5(2) 3_565 12
Cl4 C1 Cl4 Cl4 97.5(3) 2_665 12
Cl4 C1 Cl4 Cl4 61.35(19) 11_565 12
Cl4 C1 Cl4 Cl4 -97.8(2) 10_455 12
Cl3 C1 Cl4 Cl4 159.0(2) . 12
Cl3 C1 Cl4 Cl4 -21.0(2) 10_455 12
Cl4 C1 Cl4 Cl3 -159.0(2) 12 .
Cl4 C1 Cl4 Cl3 61.49(9) 3_565 .
Cl4 C1 Cl4 Cl3 -61.49(9) 2_665 .
Cl4 C1 Cl4 Cl3 -97.63(4) 11_565 .
Cl4 C1 Cl4 Cl3 103.24(6) 10_455 .
Cl3 C1 Cl4 Cl3 179.999(1) 10_455 .
